data_2022138
loop_
_publ_author_name
'Okuniewski, Andrzej'
'Rosiak, Damian'
'Chojnacki, Jaros\/law'

_publ_section_title
;
 Impact of the anion and chalcogen on the crystal structure and properties
 of 4,6-dimethyl-2-pyrimido(thio)nium halides
;
_journal_coeditor_code WP3004
_journal_issue 5
_journal_name_full 'Acta Crystallographica Section C'
_journal_page_first 468
_journal_page_last 475
_journal_paper_doi 10.1107/S2053229620005525
_journal_volume 76
_journal_year 2020
_chemical_formula_iupac 'C6 H9 N2 S +, Br -'
_chemical_formula_moiety 'C6 H9 N2 S +, Br -'
_chemical_formula_sum 'C6 H9 Br N2 S'
_chemical_formula_weight 221.12
_chemical_name_common '4,6-Dimethyl-2-pyrimidothionium bromide'
_chemical_name_systematic
;
4,6-Dimethyl-2-sulfanylidene-2,3-dihydropyrimidin-1-ium bromide
;
_space_group_crystal_system monoclinic
_space_group_IT_number 15
_space_group_name_Hall '-C 2yc'
_space_group_name_H-M_alt 'C 1 2/c 1'
_atom_sites_solution_hydrogens geom
_atom_sites_solution_primary dual
_audit_creation_method
;
Olex2 1.2
(compiled 2018.05.29 svn.r3508 for OlexSys, GUI svn.r5506)
;
_cell_angle_alpha 90
_cell_angle_beta 101.575(10)
_cell_angle_gamma 90
_cell_formula_units_Z 4
_cell_length_a 8.4675(11)
_cell_length_b 14.9142(19)
_cell_length_c 6.8814(9)
_cell_measurement_reflns_used 2102
_cell_measurement_temperature 120
_cell_measurement_theta_max 28.75
_cell_measurement_theta_min 3.78
_cell_volume 851.35(19)
_computing_cell_refinement
;
X-AREA (Stoe & Cie, 2009)
;
_computing_data_collection
;
X-AREA (Stoe & Cie, 2009)
;
_computing_data_reduction
;
X-RED32 (Stoe & Cie, 2009)
;
_computing_molecular_graphics
;
OLEX2 (Dolomanov <i>et al.</i>,  2009)
;
_computing_publication_material
;
OLEX2 (Dolomanov <i>et al.</i>,  2009)
;
_computing_structure_refinement
;
SHELXL2018 (Sheldrick, 2015b)
;
_computing_structure_solution
;
SHELXT (Sheldrick, 2015a)
;
_diffrn_ambient_temperature 120.0
_diffrn_detector 'image plate (34 cm diameter)'
_diffrn_detector_area_resol_mean 6.67
_diffrn_measured_fraction_theta_full 0.997
_diffrn_measured_fraction_theta_max 0.998
_diffrn_measurement_device '2-circle goniometer'
_diffrn_measurement_device_type 'Stoe IPDS 2T'
_diffrn_measurement_method 'rotation method'
_diffrn_radiation_monochromator 'parabolic x-ray mirror'
_diffrn_radiation_probe x-ray
_diffrn_radiation_type MoK\a
_diffrn_radiation_wavelength 0.71073
_diffrn_reflns_av_R_equivalents 0.1180
_diffrn_reflns_av_unetI/netI 0.0591
_diffrn_reflns_limit_h_max 10
_diffrn_reflns_limit_h_min -10
_diffrn_reflns_limit_k_max 18
_diffrn_reflns_limit_k_min -18
_diffrn_reflns_limit_l_max 8
_diffrn_reflns_limit_l_min -8
_diffrn_reflns_number 5070
_diffrn_reflns_theta_full 25.242
_diffrn_reflns_theta_max 26.994
_diffrn_reflns_theta_min 3.749
_diffrn_source 'microfocus sealed X-ray tube'
_diffrn_source_current 1.000
_diffrn_source_power 0.050
_diffrn_source_voltage 50
_exptl_absorpt_coefficient_mu 5.02
_exptl_absorpt_correction_T_max 0.7403
_exptl_absorpt_correction_T_min 0.2624
_exptl_absorpt_correction_type integration
_exptl_absorpt_process_details
;
[X-RED32 (Stoe & Cie, 2009), analogous to Coppens (1970)]
;
_exptl_crystal_colour yellow
_exptl_crystal_density_diffrn 1.725
_exptl_crystal_description prism
_exptl_crystal_F_000 440
_exptl_crystal_size_max 0.21
_exptl_crystal_size_mid 0.14
_exptl_crystal_size_min 0.04
_refine_diff_density_max 2.213
_refine_diff_density_min -1.618
_refine_ls_extinction_method none
_refine_ls_goodness_of_fit_ref 1.052
_refine_ls_hydrogen_treatment constr
_refine_ls_matrix_type full
_refine_ls_number_parameters 49
_refine_ls_number_reflns 933
_refine_ls_number_restraints 0
_refine_ls_restrained_S_all 1.052
_refine_ls_R_factor_all 0.0663
_refine_ls_R_factor_gt 0.0644
_refine_ls_shift/su_max 0.000
_refine_ls_shift/su_mean 0.000
_refine_ls_structure_factor_coef Fsqd
_refine_ls_weighting_details 'w=1/[\s^2^(Fo^2^)+(0.1393P)^2^] where P=(Fo^2^+2Fc^2^)/3'
_refine_ls_weighting_scheme calc
_refine_ls_wR_factor_gt 0.1641
_refine_ls_wR_factor_ref 0.1681
_reflns_number_gt 871
_reflns_number_total 933
_reflns_threshold_expression 'I > 2\s(I)'
_cod_data_source_file wp3004sup1.cif
_cod_data_source_block 9
_cod_database_code 2022138
_shelx_space_group_comment
;
The symmetry employed for this shelxl refinement is uniquely defined
by the following loop, which should always be used as a source of
symmetry information in preference to the above space-group names.
They are only intended as comments.
;
_shelx_estimated_absorpt_t_min 0.420
_shelx_estimated_absorpt_t_max 0.825

loop_
_space_group_symop_operation_xyz
'x, y, z'
'-x, y, -z+1/2'
'x+1/2, y+1/2, z'
'-x+1/2, y+1/2, -z+1/2'
'-x, -y, -z'
'x, -y, z-1/2'
'-x+1/2, -y+1/2, -z'
'x+1/2, -y+1/2, z-1/2'

loop_
_atom_site_type_symbol
_atom_site_label
_atom_site_fract_x
_atom_site_fract_y
_atom_site_fract_z
_atom_site_U_iso_or_equiv
_atom_site_adp_type
_atom_site_calc_flag
_atom_site_occupancy
_atom_site_disorder_assembly
_atom_site_disorder_group
Br Br1 0.000000 0.19294(3) 0.250000 0.0325(3) Uani d 1 . .
S S1 0.500000 0.12830(11) 0.250000 0.0368(5) Uani d 1 . .
N N2 0.3645(5) 0.2889(2) 0.2528(6) 0.0310(8) Uani d 1 . .
H H2 0.273349 0.259950 0.248504 0.037 Uiso calc 1 . .
C C1 0.500000 0.2400(4) 0.250000 0.0296(12) Uani d 1 . .
C C3 0.3622(5) 0.3795(3) 0.2619(5) 0.0307(8) Uani d 1 . .
C C4 0.500000 0.4264(4) 0.250000 0.0327(12) Uani d 1 . .
H H4 0.500001 0.490054 0.249997 0.039 Uiso calc 1 . .
C C7 0.2091(6) 0.4223(3) 0.2835(7) 0.0381(9) Uani d 1 . .
H H7A 0.126072 0.410019 0.165295 0.057 Uiso calc 1 . .
H H7B 0.224963 0.487166 0.298873 0.057 Uiso calc 1 . .
H H7C 0.174921 0.397957 0.400812 0.057 Uiso calc 1 . .

loop_
_atom_site_aniso_label
_atom_site_aniso_U_11
_atom_site_aniso_U_22
_atom_site_aniso_U_33
_atom_site_aniso_U_12
_atom_site_aniso_U_13
_atom_site_aniso_U_23
Br1 0.0298(5) 0.0429(5) 0.0265(5) 0.000 0.0095(3) 0.000
S1 0.0363(8) 0.0359(9) 0.0419(9) 0.000 0.0168(7) 0.000
N2 0.0274(17) 0.0390(16) 0.0292(19) 0.0001(15) 0.0117(15) 0.0000(14)
C1 0.026(2) 0.033(3) 0.032(3) 0.000 0.011(2) 0.000
C3 0.0262(17) 0.041(2) 0.0255(18) 0.0037(16) 0.0081(14) -0.0010(15)
C4 0.035(3) 0.039(3) 0.025(3) 0.000 0.008(2) 0.000
C7 0.031(2) 0.046(2) 0.039(2) 0.0046(17) 0.0114(19) -0.0009(17)

loop_
_atom_type_symbol
_atom_type_description
_atom_type_scat_dispersion_real
_atom_type_scat_dispersion_imag
_atom_type_scat_source
C C 0.0033 0.0016 'International Tables Vol C Tables 4.2.6.8 and 6.1.1.4'
H H 0.0000 0.0000 'International Tables Vol C Tables 4.2.6.8 and 6.1.1.4'
Br Br -0.2901 2.4595 'International Tables Vol C Tables 4.2.6.8 and 6.1.1.4'
N N 0.0061 0.0033 'International Tables Vol C Tables 4.2.6.8 and 6.1.1.4'
S S 0.1246 0.1234 'International Tables Vol C Tables 4.2.6.8 and 6.1.1.4'

loop_
_geom_angle_atom_site_label_1
_geom_angle_atom_site_label_2
_geom_angle_atom_site_label_3
_geom_angle_site_symmetry_1
_geom_angle_site_symmetry_3
_geom_angle
_geom_angle_publ_flag
C1 N2 H2 . . 118.1 ?
C3 N2 H2 . . 118.1 ?
C3 N2 C1 . . 123.8(4) ?
N2 C1 S1 . . 122.4(3) ?
N2 C1 S1 2_655 . 122.4(3) ?
N2 C1 N2 . 2_655 115.2(5) ?
N2 C3 C4 . . 118.9(4) ?
N2 C3 C7 . . 117.2(4) ?
C4 C3 C7 . . 123.9(4) ?
C3 C4 C3 2_655 . 119.0(6) ?
C3 C4 H4 . . 120.5 ?
C3 C4 H4 2_655 . 120.5 ?
C3 C7 H7A . . 109.5 ?
C3 C7 H7B . . 109.5 ?
C3 C7 H7C . . 109.5 ?
H7A C7 H7B . . 109.5 ?
H7A C7 H7C . . 109.5 ?
H7B C7 H7C . . 109.5 ?

loop_
_geom_bond_atom_site_label_1
_geom_bond_atom_site_label_2
_geom_bond_site_symmetry_2
_geom_bond_distance
_geom_bond_publ_flag
S1 C1 . 1.665(6) ?
N2 H2 . 0.8800 ?
N2 C1 . 1.363(5) ?
N2 C3 . 1.352(5) ?
C3 C4 . 1.377(5) ?
C3 C7 . 1.479(6) ?
C4 H4 . 0.9500 ?
C7 H7A . 0.9800 ?
C7 H7B . 0.9800 ?
C7 H7C . 0.9800 ?

loop_
_geom_hbond_atom_site_label_D
_geom_hbond_atom_site_label_H
_geom_hbond_atom_site_label_A
_geom_hbond_site_symmetry_A
_geom_hbond_distance_DH
_geom_hbond_distance_HA
_geom_hbond_distance_DA
_geom_hbond_angle_DHA
_geom_hbond_publ_flag
N2 H2 Br1 . 0.88 2.52 3.399(4) 173.5 yes

_cod_database_fobs_code 2022138
